data_2203168
loop_
_publ_author_name
'Kan Chantrapromma'
'Nisakorn Saewan'
'Hoong-Kun Fun'
'Suchada Chantrapromma'
'Azhar Abdul Rahman'

_publ_section_title
;
 6-Hydroxymexicanolide
;
_journal_issue 2
_journal_name_full 'Acta Crystallographica Section E'
_journal_page_first o312
_journal_page_last o314
_journal_paper_doi 10.1107/S1600536804001667
_journal_volume 60
_journal_year 2004
_chemical_formula_moiety 'C27 H32 O8'
_chemical_formula_sum 'C27 H32 O8'
_chemical_formula_weight 484.53
_chemical_melting_point 537.5(5)
_chemical_name_common 6-Hydroxymexicanolide
_chemical_name_systematic
;
4-(3-Furyl)-1,4,4a,5,6,6a,7,8\a,9,10,11\a,12-dodecahydro-4a,7,9,9-
tetramethyl-2,10,13-trioxo-7,11-methano-2H-cycloocta[f][2]benzopyran-8-
hydroxyl acetic acid methyl ester
;
_space_group_IT_number 19
_symmetry_cell_setting orthorhombic
_symmetry_space_group_name_Hall 'P 2ac 2ab'
_symmetry_space_group_name_H-M 'P 21 21 21'
_atom_sites_solution_hydrogens geom
_atom_sites_solution_primary direct
_atom_sites_solution_secondary difmap
_audit_creation_method SHELXL-97
_cell_angle_alpha 90.00
_cell_angle_beta 90.00
_cell_angle_gamma 90.00
_cell_formula_units_Z 4
_cell_length_a 10.6293(6)
_cell_length_b 10.7405(6)
_cell_length_c 21.4937(13)
_cell_measurement_reflns_used 5306
_cell_measurement_temperature 293(2)
_cell_measurement_theta_max 26.00
_cell_measurement_theta_min 2.68
_cell_volume 2453.8(2)
_computing_cell_refinement 'SAINT (Siemens, 1996)'
_computing_data_collection 'SMART (Siemens, 1996)'
_computing_data_reduction SAINT
_computing_molecular_graphics SHELXTL
_computing_publication_material
;
SHELXTL, PARST (Nardelli, 1995) and PLATON (Spek, 1990)
;
_computing_structure_refinement SHELXTL
_computing_structure_solution 'SHELXTL (Sheldrick, 1997)'
_diffrn_ambient_temperature 293(2)
_diffrn_detector_area_resol_mean 8.33
_diffrn_measured_fraction_theta_full 0.997
_diffrn_measured_fraction_theta_max 0.997
_diffrn_measurement_device_type
;
Siemens SMART CCD area detector diffractometer
;
_diffrn_measurement_method '\w scan'
_diffrn_radiation_monochromator graphite
_diffrn_radiation_source 'fine-focus sealed tube'
_diffrn_radiation_type MoK\a
_diffrn_radiation_wavelength 0.71073
_diffrn_reflns_av_R_equivalents 0.0285
_diffrn_reflns_av_sigmaI/netI 0.0225
_diffrn_reflns_limit_h_max 13
_diffrn_reflns_limit_h_min -12
_diffrn_reflns_limit_k_max 11
_diffrn_reflns_limit_k_min -13
_diffrn_reflns_limit_l_max 26
_diffrn_reflns_limit_l_min -19
_diffrn_reflns_number 13401
_diffrn_reflns_theta_full 26.00
_diffrn_reflns_theta_max 26.00
_diffrn_reflns_theta_min 2.68
_diffrn_standards_decay_% 0
_diffrn_standards_number 0
_exptl_absorpt_coefficient_mu 0.096
_exptl_absorpt_correction_T_max 0.9791
_exptl_absorpt_correction_T_min 0.9717
_exptl_absorpt_correction_type multi-scan
_exptl_absorpt_process_details '(SADABS; Sheldrick, 1996)'
_exptl_crystal_colour colorless
_exptl_crystal_density_diffrn 1.312
_exptl_crystal_density_method 'not measured'
_exptl_crystal_description block
_exptl_crystal_F_000 1032
_exptl_crystal_size_max 0.30
_exptl_crystal_size_mid 0.28
_exptl_crystal_size_min 0.22
_refine_diff_density_max 0.223
_refine_diff_density_min -0.178
_refine_ls_extinction_method none
_refine_ls_goodness_of_fit_ref 1.113
_refine_ls_hydrogen_treatment constr
_refine_ls_matrix_type full
_refine_ls_number_parameters 320
_refine_ls_number_reflns 2744
_refine_ls_number_restraints 0
_refine_ls_restrained_S_all 1.113
_refine_ls_R_factor_all 0.0650
_refine_ls_R_factor_gt 0.0503
_refine_ls_shift/su_max <0.001
_refine_ls_shift/su_mean 0.000
_refine_ls_structure_factor_coef Fsqd
_refine_ls_weighting_details 'calc w = 1/[\s^2^(Fo^2^)+(0.0595P)^2^+0.8864P] where P = (Fo^2^+2Fc^2^)/3'
_refine_ls_weighting_scheme calc
_refine_ls_wR_factor_gt 0.1219
_refine_ls_wR_factor_ref 0.1345
_reflns_number_gt 2249
_reflns_number_total 2744
_reflns_threshold_expression 'I > 2\s(I)'
_cod_data_source_file ci6328.cif
_cod_data_source_block I
_cod_depositor_comments
;
The following automatic conversions were performed:
'_symmetry_cell_setting' value 'Orthorhombic' changed to 'orthorhombic'
according to '/home/saulius/struct/CIF-dictionaries/cif_core.dic'
dictionary named 'cif_core.dic' version 2.4.1 from 2010-06-29.

Automatic conversion script
Id: cif_fix_enum 1527 2010-12-29 10:47:43Z saulius 

The following automatic conversions were performed:

'_chemical_melting_point' value '537-538 K' was changed to '537.5(5)'
- the average value was taken and precision was estimated.

Automatic conversion script
Id: cif_fix_values 1646 2011-03-28 12:23:43Z adriana 

The following automatic conversions were performed:

'_chemical_melting_point' value '537-538 K' was changed to '537.5(5)'
- the average value was taken and precision was
estimated.

'_symmetry_cell_setting' value 'Orthorhombic' changed to
'orthorhombic' according to
/home/saulius/struct/CIF-dictionaries/cif_core.dic dictionary named
'cif_core.dic' version 2.4.1 from 2010-06-29.

Automatic conversion script
Id: cif_fix_values 1715 2011-07-08 13:25:40Z adriana 
;
_cod_database_code 2203168
_cod_database_fobs_code 2203168

loop_
_symmetry_equiv_pos_as_xyz
'x, y, z'
'-x+1/2, -y, z+1/2'
'-x, y+1/2, -z+1/2'
'x+1/2, -y+1/2, -z'

loop_
_atom_site_label
_atom_site_fract_x
_atom_site_fract_y
_atom_site_fract_z
_atom_site_U_iso_or_equiv
_atom_site_adp_type
_atom_site_calc_flag
_atom_site_refinement_flags
_atom_site_occupancy
_atom_site_type_symbol
O1 0.7541(3) 0.6472(3) 1.06214(12) 0.0782(10) Uani d . 1 O
O2 0.7735(4) 0.2693(3) 0.96655(14) 0.0830(11) Uani d . 1 O
O3 0.3419(2) 0.3443(2) 0.79085(11) 0.0500(6) Uani d . 1 O
O4 0.2483(3) 0.2119(3) 0.85196(14) 0.0754(9) Uani d . 1 O
O5 0.4332(4) 0.5765(4) 0.62604(14) 0.0885(11) Uani d . 1 O
O6 0.9758(3) 0.6963(4) 0.8729(2) 0.1019(13) Uani d . 1 O
H6B 1.0093 0.7359 0.8448 0.153 Uiso calc R 1 H
O7 0.9975(4) 0.5815(6) 0.7662(2) 0.134(2) Uani d . 1 O
O8 0.8028(4) 0.5039(3) 0.76861(13) 0.0809(11) Uani d . 1 O
C1 0.7377(4) 0.5884(4) 1.01519(17) 0.0531(9) Uani d . 1 C
C2 0.7303(4) 0.6470(3) 0.95065(16) 0.0469(9) Uani d . 1 C
C3 0.7981(3) 0.5618(3) 0.90090(15) 0.0438(8) Uani d . 1 C
H3A 0.7293 0.5191 0.8793 0.053 Uiso calc R 1 H
C4 0.8781(4) 0.4544(4) 0.93042(17) 0.0557(10) Uani d . 1 C
C5 0.7845(5) 0.3800(4) 0.96961(16) 0.0566(11) Uani d . 1 C
C6 0.7049(4) 0.4537(4) 1.01569(15) 0.0554(10) Uani d . 1 C
H6A 0.7182 0.4204 1.0576 0.066 Uiso calc R 1 H
C7 0.5633(4) 0.4441(4) 0.99908(17) 0.0622(11) Uani d . 1 C
H7A 0.5414 0.3573 0.9928 0.075 Uiso calc R 1 H
H7B 0.5137 0.4751 1.0336 0.075 Uiso calc R 1 H
C8 0.5306(3) 0.5171(3) 0.94094(15) 0.0437(8) Uani d . 1 C
C9 0.5821(3) 0.6478(3) 0.93964(15) 0.0429(8) Uani d . 1 C
H9A 0.5464 0.6891 0.9763 0.052 Uiso calc R 1 H
C10 0.5366(3) 0.7240(3) 0.88395(16) 0.0452(8) Uani d . 1 C
H10A 0.5988 0.7874 0.8746 0.054 Uiso calc R 1 H
H10B 0.4592 0.7661 0.8953 0.054 Uiso calc R 1 H
C11 0.5133(3) 0.6467(3) 0.82536(15) 0.0396(7) Uani d . 1 C
H11A 0.5923 0.6121 0.8109 0.047 Uiso calc R 1 H
H11B 0.4802 0.7000 0.7928 0.047 Uiso calc R 1 H
C12 0.4203(3) 0.5408(3) 0.83784(14) 0.0363(7) Uani d . 1 C
C13 0.4566(3) 0.4704(3) 0.89614(14) 0.0394(7) Uani d . 1 C
C14 0.3990(4) 0.3408(4) 0.90081(18) 0.0565(10) Uani d . 1 C
H14A 0.4668 0.2820 0.9079 0.068 Uiso calc R 1 H
H14B 0.3456 0.3390 0.9374 0.068 Uiso calc R 1 H
C15 0.3238(4) 0.2949(3) 0.84732(18) 0.0500(9) Uani d . 1 C
C16 0.4305(3) 0.4468(3) 0.78374(14) 0.0396(7) Uani d . 1 C
H16A 0.5159 0.4124 0.7836 0.048 Uiso calc R 1 H
C17 0.4037(4) 0.4990(3) 0.72052(16) 0.0473(9) Uani d . 1 C
C18 0.2850(5) 0.5232(4) 0.69302(19) 0.0663(12) Uani d . 1 C
H18A 0.2064 0.5092 0.7107 0.080 Uiso calc R 1 H
C19 0.3085(6) 0.5699(5) 0.6369(2) 0.0833(16) Uani d . 1 C
H19A 0.2469 0.5948 0.6088 0.100 Uiso calc R 1 H
C20 0.4890(5) 0.5308(5) 0.67796(18) 0.0682(12) Uani d . 1 C
H20A 0.5755 0.5227 0.6832 0.082 Uiso calc R 1 H
C21 0.2856(3) 0.5902(4) 0.84450(18) 0.0484(8) Uani d . 1 C
H21A 0.2820 0.6484 0.8783 0.073 Uiso calc R 1 H
H21B 0.2295 0.5220 0.8527 0.073 Uiso calc R 1 H
H21C 0.2610 0.6309 0.8067 0.073 Uiso calc R 1 H
C22 0.7787(4) 0.7816(4) 0.9552(2) 0.0654(12) Uani d . 1 C
H22A 0.8653 0.7811 0.9679 0.098 Uiso calc R 1 H
H22B 0.7296 0.8265 0.9853 0.098 Uiso calc R 1 H
H22C 0.7713 0.8213 0.9154 0.098 Uiso calc R 1 H
C23 0.9862(4) 0.4987(5) 0.9740(2) 0.0781(14) Uani d . 1 C
H23A 1.0238 0.4278 0.9939 0.117 Uiso calc R 1 H
H23B 0.9529 0.5538 1.0050 0.117 Uiso calc R 1 H
H23C 1.0487 0.5416 0.9499 0.117 Uiso calc R 1 H
C24 0.9349(5) 0.3674(5) 0.8816(2) 0.0779(14) Uani d . 1 C
H24A 0.9724 0.2970 0.9019 0.117 Uiso calc R 1 H
H24B 0.9980 0.4113 0.8584 0.117 Uiso calc R 1 H
H24C 0.8700 0.3394 0.8539 0.117 Uiso calc R 1 H
C25 0.8644(4) 0.6379(4) 0.8499(2) 0.0628(11) Uani d . 1 C
H25A 0.8066 0.7050 0.8382 0.075 Uiso calc R 1 H
C26 0.8978(5) 0.5722(6) 0.7916(2) 0.0828(15) Uani d . 1 C
C27 0.8347(8) 0.4385(7) 0.7111(3) 0.126(3) Uani d . 1 C
H27A 0.7589 0.4146 0.6900 0.189 Uiso calc R 1 H
H27B 0.8831 0.3655 0.7208 0.189 Uiso calc R 1 H
H27C 0.8832 0.4924 0.6848 0.189 Uiso calc R 1 H

loop_
_atom_site_aniso_label
_atom_site_aniso_U_11
_atom_site_aniso_U_22
_atom_site_aniso_U_33
_atom_site_aniso_U_12
_atom_site_aniso_U_13
_atom_site_aniso_U_23
O1 0.113(3) 0.075(2) 0.0464(15) -0.012(2) -0.0217(16) -0.0166(15)
O2 0.143(3) 0.0467(17) 0.0596(17) -0.006(2) -0.017(2) 0.0008(14)
O3 0.0635(15) 0.0400(13) 0.0466(13) -0.0113(12) 0.0009(12) -0.0023(11)
O4 0.089(2) 0.0607(18) 0.0764(19) -0.0366(18) -0.0016(17) 0.0090(16)
O5 0.127(3) 0.091(3) 0.0480(17) -0.018(3) 0.004(2) 0.0183(16)
O6 0.0556(18) 0.112(3) 0.139(3) -0.024(2) -0.003(2) 0.037(3)
O7 0.089(3) 0.195(5) 0.117(4) 0.048(3) 0.061(3) 0.048(3)
O8 0.098(3) 0.098(3) 0.0461(16) 0.048(2) 0.0099(16) -0.0005(16)
C1 0.059(2) 0.057(2) 0.0426(19) -0.002(2) -0.0109(18) -0.0072(17)
C2 0.054(2) 0.0411(19) 0.0458(19) -0.0041(18) -0.0150(16) -0.0032(15)
C3 0.0421(17) 0.0463(19) 0.0429(17) 0.0025(16) -0.0068(15) 0.0044(16)
C4 0.065(2) 0.054(2) 0.048(2) 0.012(2) -0.0146(18) 0.0030(18)
C5 0.086(3) 0.049(2) 0.0344(18) 0.001(2) -0.030(2) 0.0034(16)
C6 0.081(3) 0.057(2) 0.0279(15) -0.008(2) -0.0158(18) 0.0084(16)
C7 0.081(3) 0.065(3) 0.0404(19) -0.019(2) -0.0024(19) 0.0118(19)
C8 0.0499(19) 0.047(2) 0.0346(16) -0.0040(17) 0.0062(15) 0.0041(15)
C9 0.0505(19) 0.0418(19) 0.0365(16) 0.0001(17) 0.0047(15) -0.0038(14)
C10 0.0454(18) 0.0337(17) 0.056(2) 0.0015(16) -0.0024(17) -0.0002(15)
C11 0.0408(17) 0.0360(17) 0.0420(17) -0.0016(15) -0.0029(14) 0.0082(14)
C12 0.0356(15) 0.0365(16) 0.0367(15) 0.0002(14) 0.0065(13) 0.0012(14)
C13 0.0423(17) 0.0381(17) 0.0377(16) -0.0034(15) 0.0076(14) 0.0008(14)
C14 0.070(2) 0.047(2) 0.052(2) -0.015(2) -0.0014(19) 0.0129(18)
C15 0.059(2) 0.0356(18) 0.056(2) -0.0054(18) 0.0034(18) 0.0012(16)
C16 0.0434(17) 0.0344(17) 0.0411(16) 0.0002(15) 0.0057(15) -0.0005(14)
C17 0.059(2) 0.042(2) 0.0408(18) -0.0022(17) 0.0023(17) -0.0030(15)
C18 0.073(3) 0.074(3) 0.052(2) 0.003(3) -0.010(2) 0.000(2)
C19 0.121(5) 0.072(3) 0.056(3) 0.007(3) -0.028(3) 0.004(2)
C20 0.085(3) 0.074(3) 0.046(2) -0.014(3) 0.006(2) 0.008(2)
C21 0.0409(18) 0.052(2) 0.052(2) 0.0024(17) 0.0013(16) -0.0086(17)
C22 0.070(3) 0.048(2) 0.078(3) -0.012(2) -0.023(2) -0.003(2)
C23 0.066(3) 0.085(3) 0.083(3) 0.008(3) -0.034(2) 0.007(3)
C24 0.089(3) 0.076(3) 0.069(3) 0.040(3) -0.007(3) 0.007(2)
C25 0.042(2) 0.073(3) 0.073(3) 0.007(2) 0.0048(19) 0.024(2)
C26 0.075(3) 0.102(4) 0.071(3) 0.031(3) 0.011(3) 0.024(3)
C27 0.174(7) 0.132(6) 0.072(3) 0.065(6) -0.001(4) -0.018(4)

loop_
_atom_type_symbol
_atom_type_description
_atom_type_scat_dispersion_real
_atom_type_scat_dispersion_imag
_atom_type_scat_source
C C 0.0033 0.0016 'International Tables Vol C Tables 4.2.6.8 and 6.1.1.4'
H H 0.0000 0.0000 'International Tables Vol C Tables 4.2.6.8 and 6.1.1.4'
O O 0.0106 0.0060 'International Tables Vol C Tables 4.2.6.8 and 6.1.1.4'
Cl Cl 0.1484 0.1585 'International Tables Vol C Tables 4.2.6.8 and 6.1.1.4'

loop_
_geom_angle_atom_site_label_1
_geom_angle_atom_site_label_2
_geom_angle_atom_site_label_3
_geom_angle
_geom_angle_publ_flag
C10 C11 C12 111.4(3) ?
C10 C11 H11A 109.4 ?
C12 C11 H11A 109.4 ?
C10 C11 H11B 109.4 ?
C12 C11 H11B 109.4 ?
H11A C11 H11B 108.0 ?
C13 C12 C11 110.6(3) ?
C13 C12 C21 109.5(3) ?
C11 C12 C21 111.2(3) ?
C13 C12 C16 106.2(3) ?
C11 C12 C16 107.9(2) ?
C21 C12 C16 111.3(3) ?
C8 C13 C12 123.9(3) ?
C8 C13 C14 122.0(3) ?
C12 C13 C14 114.1(3) ?
C15 C14 C13 117.9(3) ?
C15 C14 H14A 107.8 ?
C13 C14 H14A 107.8 ?
C15 C14 H14B 107.8 ?
C13 C14 H14B 107.8 ?
H14A C14 H14B 107.2 ?
O4 C15 O3 117.7(3) ?
O4 C15 C14 122.7(3) ?
O3 C15 C14 119.6(3) ?
O3 C16 C17 104.7(3) ?
O3 C16 C12 111.7(2) ?
C17 C16 C12 115.2(3) ?
O3 C16 H16A 108.3 ?
C17 C16 H16A 108.3 ?
C12 C16 H16A 108.3 ?
C20 C17 C18 105.8(4) ?
C20 C17 C16 126.1(4) ?
C18 C17 C16 128.1(3) ?
C19 C18 C17 106.3(5) ?
C19 C18 H18A 126.9 ?
C17 C18 H18A 126.9 ?
C18 C19 O5 111.2(4) ?
C18 C19 H19A 124.4 ?
O5 C19 H19A 124.4 ?
C17 C20 O5 111.1(4) ?
C17 C20 H20A 124.4 ?
O5 C20 H20A 124.4 ?
C12 C21 H21A 109.5 ?
C12 C21 H21B 109.5 ?
H21A C21 H21B 109.5 ?
C12 C21 H21C 109.5 ?
H21A C21 H21C 109.5 ?
H21B C21 H21C 109.5 ?
C2 C22 H22A 109.5 ?
C2 C22 H22B 109.5 ?
H22A C22 H22B 109.5 ?
C2 C22 H22C 109.5 ?
H22A C22 H22C 109.5 ?
H22B C22 H22C 109.5 ?
C4 C23 H23A 109.5 ?
C4 C23 H23B 109.5 ?
H23A C23 H23B 109.5 ?
C4 C23 H23C 109.5 ?
H23A C23 H23C 109.5 ?
H23B C23 H23C 109.5 ?
C4 C24 H24A 109.5 ?
C4 C24 H24B 109.5 ?
H24A C24 H24B 109.5 ?
C4 C24 H24C 109.5 ?
H24A C24 H24C 109.5 ?
H24B C24 H24C 109.5 ?
O6 C25 C26 107.7(4) ?
O6 C25 C3 111.5(3) ?
C26 C25 C3 117.4(4) ?
O6 C25 H25A 106.6 ?
C26 C25 H25A 106.6 ?
C3 C25 H25A 106.6 ?
O7 C26 O8 122.9(6) y
O7 C26 C25 124.0(6) y
O8 C26 C25 113.1(4) y
O8 C27 H27A 109.5 ?
O8 C27 H27B 109.5 ?
H27A C27 H27B 109.5 ?
O8 C27 H27C 109.5 ?
H27A C27 H27C 109.5 ?
H27B C27 H27C 109.5 ?
C15 O3 C16 119.2(3) ?
C19 O5 C20 105.6(4) ?
C25 O6 H6B 109.5 ?
C26 O8 C27 113.6(5) y
O1 C1 C6 122.6(4) ?
O1 C1 C2 123.6(4) ?
C6 C1 C2 113.3(3) ?
C1 C2 C22 108.2(3) ?
C1 C2 C3 110.6(3) ?
C22 C2 C3 115.8(3) ?
C1 C2 C9 100.8(3) ?
C22 C2 C9 109.6(3) ?
C3 C2 C9 110.7(3) ?
C25 C3 C4 115.5(3) ?
C25 C3 C2 112.6(3) ?
C4 C3 C2 113.6(3) ?
C25 C3 H3A 104.6 ?
C4 C3 H3A 104.6 ?
C2 C3 H3A 104.6 ?
C24 C4 C5 108.4(4) ?
C24 C4 C23 107.9(4) ?
C5 C4 C23 108.0(3) ?
C24 C4 C3 112.7(3) ?
C5 C4 C3 104.7(3) ?
C23 C4 C3 114.8(3) ?
O2 C5 C6 119.8(4) ?
O2 C5 C4 123.5(4) ?
C6 C5 C4 116.6(3) ?
C1 C6 C5 111.7(4) ?
C1 C6 C7 106.9(4) ?
C5 C6 C7 110.8(3) ?
C1 C6 H6A 109.1 ?
C5 C6 H6A 109.1 ?
C7 C6 H6A 109.1 ?
C8 C7 C6 112.2(3) ?
C8 C7 H7A 109.2 ?
C6 C7 H7A 109.2 ?
C8 C7 H7B 109.2 ?
C6 C7 H7B 109.2 ?
H7A C7 H7B 107.9 ?
C13 C8 C9 123.3(3) ?
C13 C8 C7 122.2(3) ?
C9 C8 C7 114.5(3) ?
C8 C9 C10 113.5(3) ?
C8 C9 C2 110.6(3) ?
C10 C9 C2 115.6(3) ?
C8 C9 H9A 105.4 ?
C10 C9 H9A 105.4 ?
C2 C9 H9A 105.4 ?
C9 C10 C11 113.9(3) ?
C9 C10 H10A 108.8 ?
C11 C10 H10A 108.8 ?
C9 C10 H10B 108.8 ?
C11 C10 H10B 108.8 ?
H10A C10 H10B 107.7 ?

loop_
_geom_bond_atom_site_label_1
_geom_bond_atom_site_label_2
_geom_bond_distance
_geom_bond_publ_flag
C11 C10 1.529(5) ?
C11 C12 1.531(4) ?
C11 H11A 0.97 ?
C11 H11B 0.97 ?
C12 C13 1.513(4) ?
C12 C21 1.534(5) ?
C12 C16 1.543(4) ?
C13 C8 1.341(5) y
C13 C14 1.524(5) ?
C14 C15 1.484(5) y
C14 H14A 0.97 ?
C14 H14B 0.97 ?
C15 O4 1.204(4) y
C15 O3 1.338(4) y
C16 O3 1.457(4) y
C16 C17 1.497(5) y
C16 H16A 0.98 ?
C17 C20 1.332(6) y
C17 C18 1.417(6) y
C18 C19 1.330(6) y
C18 H18A 0.93 ?
C19 O5 1.347(7) y
C19 H19A 0.93 ?
C20 O5 1.356(5) y
C20 H20A 0.93 ?
C21 H21A 0.96 ?
C21 H21B 0.96 ?
C21 H21C 0.96 ?
C22 C2 1.537(5) ?
C22 H22A 0.96 ?
C22 H22B 0.96 ?
C22 H22C 0.96 ?
C23 C4 1.557(6) ?
C23 H23A 0.96 ?
C23 H23B 0.96 ?
C23 H23C 0.96 ?
C24 C4 1.529(6) ?
C24 H24A 0.96 ?
C24 H24B 0.96 ?
C24 H24C 0.96 ?
C25 O6 1.428(5) y
C25 C26 1.480(7) y
C25 C3 1.539(5) ?
C25 H25A 0.98 ?
C26 O7 1.197(6) y
C26 O8 1.342(7) y
C27 O8 1.462(6) y
C27 H27A 0.96 ?
C27 H27B 0.96 ?
C27 H27C 0.96 ?
O1 C1 1.203(4) y
O2 C5 1.197(5) y
O6 H6B 0.82 ?
C1 C6 1.487(6) y
C1 C2 1.526(5) ?
C2 C3 1.581(5) ?
C2 C9 1.593(5) ?
C3 C4 1.568(5) ?
C3 H3A 0.98 ?
C4 C5 1.529(6) ?
C5 C6 1.524(6) ?
C6 C7 1.551(6) ?
C6 H6A 0.98 ?
C7 C8 1.516(5) ?
C7 H7A 0.97 ?
C7 H7B 0.97 ?
C8 C9 1.507(5) ?
C9 C10 1.528(5) ?
C9 H9A 0.98 ?
C10 H10A 0.97 ?
C10 H10B 0.97 ?

loop_
_geom_hbond_atom_site_label_D
_geom_hbond_atom_site_label_H
_geom_hbond_atom_site_label_A
_geom_hbond_site_symmetry_A
_geom_hbond_distance_DH
_geom_hbond_distance_HA
_geom_hbond_distance_DA
_geom_hbond_angle_DHA
_geom_hbond_publ_flag
C3 H3A O8 1_555 0.98 2.51 2.911(4) 104 yes
C6 H6A O4 4_557 0.98 2.43 3.387(5) 166 yes
C10 H10B O1 4_467 0.97 2.54 3.503(5) 172 yes
C14 H14A O5 3_646 0.97 2.56 3.402(6) 146 yes
C14 H14B O2 4_457 0.97 2.49 3.362(5) 149 yes
C19 H19A O2 3_656 0.93 2.49 3.208(6) 135 yes
C21 H21A O1 4_467 0.96 2.56 3.478(5) 161 yes
C22 H22A O6 1_555 0.96 2.53 2.891(6) 103 yes
C23 H23C O6 1_555 0.96 2.47 3.039(6) 118 yes
O6 H6B O7 1_555 0.82 2.37 2.614(6) 98 no

loop_
_geom_torsion_atom_site_label_1
_geom_torsion_atom_site_label_2
_geom_torsion_atom_site_label_3
_geom_torsion_atom_site_label_4
_geom_torsion
C10 C11 C12 C13 -48.3(4)
C10 C11 C12 C21 73.6(4)
C10 C11 C12 C16 -164.1(3)
C11 C12 C13 C8 20.7(4)
C21 C12 C13 C8 -102.2(4)
C16 C12 C13 C8 137.6(3)
C11 C12 C13 C14 -160.6(3)
C21 C12 C13 C14 76.5(4)
C16 C12 C13 C14 -43.7(4)
C8 C13 C14 C15 -176.9(3)
C12 C13 C14 C15 4.4(5)
C13 C14 C15 O4 -159.6(4)
C13 C14 C15 O3 22.4(5)
C13 C12 C16 O3 63.2(3)
C11 C12 C16 O3 -178.2(3)
C21 C12 C16 O3 -55.9(4)
C13 C12 C16 C17 -177.5(3)
C11 C12 C16 C17 -58.9(4)
C21 C12 C16 C17 63.5(4)
O3 C16 C17 C20 -135.3(4)
C12 C16 C17 C20 101.6(4)
O3 C16 C17 C18 43.7(5)
C12 C16 C17 C18 -79.4(5)
C20 C17 C18 C19 -1.3(5)
C16 C17 C18 C19 179.5(4)
C17 C18 C19 O5 0.6(6)
C18 C17 C20 O5 1.6(5)
C16 C17 C20 O5 -179.2(3)
O6 C25 C26 O7 -8.0(7)
C3 C25 C26 O7 -134.8(5)
O6 C25 C26 O8 174.2(4)
C3 C25 C26 O8 47.5(5)
O4 C15 O3 C16 178.7(3)
C14 C15 O3 C16 -3.2(5)
C17 C16 O3 C15 -166.1(3)
C12 C16 O3 C15 -40.8(4)
C18 C19 O5 C20 0.4(6)
C17 C20 O5 C19 -1.3(6)
O7 C26 O8 C27 2.3(7)
C25 C26 O8 C27 -179.9(4)
O1 C1 C2 C22 13.6(6)
C6 C1 C2 C22 -174.4(4)
O1 C1 C2 C3 141.5(4)
C6 C1 C2 C3 -46.6(4)
O1 C1 C2 C9 -101.4(5)
C6 C1 C2 C9 70.6(4)
O6 C25 C3 C4 -59.7(5)
C26 C25 C3 C4 65.2(5)
O6 C25 C3 C2 73.0(4)
C26 C25 C3 C2 -162.2(4)
C1 C2 C3 C25 -145.1(3)
C22 C2 C3 C25 -21.5(4)
C9 C2 C3 C25 104.0(3)
C1 C2 C3 C4 -11.5(4)
C22 C2 C3 C4 112.1(4)
C9 C2 C3 C4 -122.4(3)
C25 C3 C4 C24 -52.0(5)
C2 C3 C4 C24 175.8(4)
C25 C3 C4 C5 -169.7(3)
C2 C3 C4 C5 58.1(4)
C25 C3 C4 C23 72.1(5)
C2 C3 C4 C23 -60.1(4)
C24 C4 C5 O2 9.2(5)
C23 C4 C5 O2 -107.5(5)
C3 C4 C5 O2 129.8(4)
C24 C4 C5 C6 -172.4(3)
C23 C4 C5 C6 70.9(4)
C3 C4 C5 C6 -51.8(4)
O1 C1 C6 C5 -133.4(4)
C2 C1 C6 C5 54.6(5)
O1 C1 C6 C7 105.3(5)
C2 C1 C6 C7 -66.8(4)
O2 C5 C6 C1 176.5(4)
C4 C5 C6 C1 -2.0(5)
O2 C5 C6 C7 -64.4(5)
C4 C5 C6 C7 117.1(4)
C1 C6 C7 C8 50.3(4)
C5 C6 C7 C8 -71.6(4)
C12 C13 C8 C9 2.6(5)
C14 C13 C8 C9 -175.9(3)
C12 C13 C8 C7 179.2(3)
C14 C13 C8 C7 0.6(5)
C6 C7 C8 C13 135.5(4)
C6 C7 C8 C9 -47.7(5)
C13 C8 C9 C10 2.8(5)
C7 C8 C9 C10 -173.9(3)
C13 C8 C9 C2 -128.9(4)
C7 C8 C9 C2 54.3(4)
C1 C2 C9 C8 -60.8(3)
C22 C2 C9 C8 -174.7(3)
C3 C2 C9 C8 56.3(4)
C1 C2 C9 C10 168.6(3)
C22 C2 C9 C10 54.6(4)
C3 C2 C9 C10 -74.3(4)
C8 C9 C10 C11 -32.0(4)
C2 C9 C10 C11 97.3(4)
C12 C11 C10 C9 55.8(4)

loop_
_cod_related_entry_id
_cod_related_entry_database
_cod_related_entry_code
1 ChemSpider 21174506
